data_4071557
loop_
_publ_author_name
'Kawamura, Kenjiro'
'Haneda, Satoshi'
'Gan, Zhibin'
'Eda, Kazuo'
'Hayashi, Masahiko'

_publ_section_title
;
 2-Phenylimidazole&#x2212;PdCl2and
 2-Phenylimidazoline&#x2212;PdCl2Complexes: Single-Crystal and Powder
 X-ray Diffractometry,1H NMR Spectra, and Comparison of Catalytic
 Activities in Coupling Reactions&#x2020;
;
_journal_issue 15
_journal_name_full Organometallics
_journal_page_first 3748
_journal_paper_doi 10.1021/om800230y
_journal_volume 27
_journal_year 2008
_chemical_formula_moiety 'C18 H20 Cl2 N4 Pd'
_chemical_formula_sum 'C18 H20 Cl2 N4 Pd'
_chemical_formula_weight 469.68
_chemical_name_systematic
; 
 ? 
;
_space_group_IT_number 14
_symmetry_cell_setting monoclinic
_symmetry_space_group_name_Hall '-P 2ybc'
_symmetry_space_group_name_H-M 'P 1 21/c 1'
_atom_sites_solution_hydrogens geom
_atom_sites_solution_primary direct
_atom_sites_solution_secondary difmap
_audit_creation_method SHELXL-97
_cell_angle_alpha 90.00
_cell_angle_beta 105.395(2)
_cell_angle_gamma 90.00
_cell_formula_units_Z 4
_cell_length_a 10.5073(15)
_cell_length_b 13.1943(18)
_cell_length_c 14.060(2)
_cell_measurement_reflns_used 7006
_cell_measurement_temperature 193(2)
_cell_measurement_theta_max 26.537
_cell_measurement_theta_min 2.154
_cell_volume 1879.3(5)
_computing_cell_refinement 'Bruker AXS SAINT'
_computing_data_collection 'Bruker AXS SAINT'
_computing_data_reduction 'Bruker AXS SAINT'
_computing_publication_material 'Bruker SHELXTL'
_computing_structure_refinement 'SHELXL-97 (Sheldrick, 1997)'
_computing_structure_solution 'SHELXS-97 (Sheldrick, 1990)'
_diffrn_ambient_temperature 193(2)
_diffrn_measured_fraction_theta_full 0.893
_diffrn_measured_fraction_theta_max 0.893
_diffrn_measurement_device_type 'CCD area detector'
_diffrn_measurement_method 'phi and omega scans'
_diffrn_radiation_monochromator graphite
_diffrn_radiation_source 'fine-focus sealed tube'
_diffrn_radiation_type MoK\a
_diffrn_radiation_wavelength 0.71073
_diffrn_reflns_av_R_equivalents 0.0499
_diffrn_reflns_av_sigmaI/netI 0.0506
_diffrn_reflns_limit_h_max 13
_diffrn_reflns_limit_h_min -11
_diffrn_reflns_limit_k_max 16
_diffrn_reflns_limit_k_min -16
_diffrn_reflns_limit_l_max 11
_diffrn_reflns_limit_l_min -17
_diffrn_reflns_number 9426
_diffrn_reflns_theta_full 26.55
_diffrn_reflns_theta_max 26.55
_diffrn_reflns_theta_min 2.01
_exptl_absorpt_coefficient_mu 1.280
_exptl_absorpt_correction_T_max 0.9045
_exptl_absorpt_correction_T_min 0.7000
_exptl_absorpt_correction_type empirical
_exptl_absorpt_process_details 'program SADABS ver. 2.03(Sheldrick)'
_exptl_crystal_colour yellow
_exptl_crystal_density_diffrn 1.660
_exptl_crystal_density_method 'not measured'
_exptl_crystal_description prism
_exptl_crystal_F_000 944
_exptl_crystal_size_max 0.30
_exptl_crystal_size_mid 0.25
_exptl_crystal_size_min 0.08
_refine_diff_density_max 0.461
_refine_diff_density_min -0.762
_refine_diff_density_rms 0.104
_refine_ls_extinction_method none
_refine_ls_goodness_of_fit_ref 1.025
_refine_ls_hydrogen_treatment mixed
_refine_ls_matrix_type full
_refine_ls_number_parameters 306
_refine_ls_number_reflns 3505
_refine_ls_number_restraints 0
_refine_ls_restrained_S_all 1.025
_refine_ls_R_factor_all 0.0340
_refine_ls_R_factor_gt 0.0309
_refine_ls_shift/su_max 0.001
_refine_ls_shift/su_mean 0.000
_refine_ls_structure_factor_coef Fsqd
_refine_ls_weighting_details 'calc w=1/[\s^2^(Fo^2^)+(0.0445P)^2^+0.0000P] where P=(Fo^2^+2Fc^2^)/3'
_refine_ls_weighting_scheme calc
_refine_ls_wR_factor_gt 0.0765
_refine_ls_wR_factor_ref 0.0780
_reflns_number_gt 3145
_reflns_number_total 3505
_reflns_threshold_expression >2sigma(I)
_cod_data_source_file om800230y-file005.cif
_cod_data_source_block d:\hayashi\kan\ccdc\5kan
_cod_original_sg_symbol_H-M 'P 21/c'
_cod_database_code 4071557

loop_
_symmetry_equiv_pos_as_xyz
'x, y, z'
'-x, y+1/2, -z+1/2'
'-x, -y, -z'
'x, -y-1/2, z-1/2'

loop_
_atom_site_label
_atom_site_type_symbol
_atom_site_fract_x
_atom_site_fract_y
_atom_site_fract_z
_atom_site_U_iso_or_equiv
_atom_site_adp_type
_atom_site_occupancy
_atom_site_symmetry_multiplicity
_atom_site_calc_flag
Pd1 Pd 0.701857(17) 0.315974(12) 0.182792(13) 0.02149(10) Uani 1 1 d
Cl1 Cl 0.90450(6) 0.37799(4) 0.26970(5) 0.02914(16) Uani 1 1 d
Cl2 Cl 0.50090(6) 0.25123(5) 0.09481(5) 0.03310(16) Uani 1 1 d
N13 N 0.60926(19) 0.39317(14) 0.26844(16) 0.0251(4) Uani 1 1 d
N23 N 0.7896(2) 0.22932(15) 0.10133(15) 0.0259(5) Uani 1 1 d
N11 N 0.5556(2) 0.50913(18) 0.36564(18) 0.0355(5) Uani 1 1 d
C24 C 0.8222(3) 0.3431(2) -0.02959(19) 0.0286(6) Uani 1 1 d
C21 C 0.8344(2) 0.24634(19) 0.02614(18) 0.0259(5) Uani 1 1 d
N21 N 0.8999(3) 0.16747(18) -0.0007(2) 0.0367(6) Uani 1 1 d
C29 C 0.7069(3) 0.4007(2) -0.0463(2) 0.0345(6) Uani 1 1 d
C22 C 0.8273(3) 0.12486(19) 0.1366(2) 0.0319(6) Uani 1 1 d
C11 C 0.6169(2) 0.48770(18) 0.29477(18) 0.0259(5) Uani 1 1 d
C14 C 0.6857(2) 0.56763(17) 0.2552(2) 0.0275(5) Uani 1 1 d
C15 C 0.7655(3) 0.6371(2) 0.3188(2) 0.0340(6) Uani 1 1 d
C19 C 0.6719(3) 0.5756(2) 0.1544(2) 0.0315(6) Uani 1 1 d
C25 C 0.9245(3) 0.3742(2) -0.0666(2) 0.0408(7) Uani 1 1 d
C26 C 0.9146(4) 0.4643(3) -0.1193(2) 0.0518(9) Uani 1 1 d
C12 C 0.5312(3) 0.3387(2) 0.3261(2) 0.0329(6) Uani 1 1 d
C17 C 0.8144(3) 0.7197(2) 0.1813(3) 0.0424(7) Uani 1 1 d
C16 C 0.8312(3) 0.7116(2) 0.2807(3) 0.0397(7) Uani 1 1 d
C13 C 0.4779(4) 0.4216(2) 0.3798(3) 0.0427(7) Uani 1 1 d
C23 C 0.8776(3) 0.0778(2) 0.0543(2) 0.0381(7) Uani 1 1 d
C27 C 0.8014(4) 0.5205(2) -0.1359(2) 0.0540(10) Uani 1 1 d
C28 C 0.6969(4) 0.4894(2) -0.1004(2) 0.0466(8) Uani 1 1 d
C18 C 0.7343(3) 0.6518(2) 0.1181(3) 0.0390(7) Uani 1 1 d
H18 H 0.727(3) 0.657(2) 0.059(2) 0.024(7) Uiso 1 1 d
H21N H 0.901(3) 0.159(2) -0.058(2) 0.028(8) Uiso 1 1 d
H19 H 0.619(3) 0.529(2) 0.112(2) 0.038(8) Uiso 1 1 d
H12A H 0.589(3) 0.290(2) 0.368(3) 0.048(9) Uiso 1 1 d
H22B H 0.899(3) 0.128(2) 0.192(2) 0.035(8) Uiso 1 1 d
H29 H 0.638(3) 0.379(2) -0.023(2) 0.029(7) Uiso 1 1 d
H23A H 0.808(3) 0.034(2) 0.013(2) 0.046(9) Uiso 1 1 d
H17 H 0.851(3) 0.775(3) 0.157(3) 0.051(9) Uiso 1 1 d
H22A H 0.750(3) 0.087(2) 0.145(2) 0.029(7) Uiso 1 1 d
H23B H 0.960(3) 0.0438(19) 0.080(2) 0.032(7) Uiso 1 1 d
H16 H 0.880(3) 0.754(2) 0.322(3) 0.046(9) Uiso 1 1 d
H12B H 0.467(3) 0.302(2) 0.282(3) 0.041(9) Uiso 1 1 d
H11N H 0.532(3) 0.567(2) 0.372(2) 0.034(8) Uiso 1 1 d
H15 H 0.772(3) 0.633(2) 0.377(2) 0.029(8) Uiso 1 1 d
H13A H 0.488(4) 0.408(3) 0.443(3) 0.068(12) Uiso 1 1 d
H28 H 0.620(3) 0.531(2) -0.114(2) 0.053(10) Uiso 1 1 d
H26 H 0.984(3) 0.486(3) -0.143(2) 0.052(10) Uiso 1 1 d
H27 H 0.792(3) 0.588(3) -0.169(3) 0.068(12) Uiso 1 1 d
H13B H 0.385(4) 0.430(3) 0.350(3) 0.069(11) Uiso 1 1 d
H25 H 0.996(3) 0.337(3) -0.052(3) 0.055(11) Uiso 1 1 d

loop_
_atom_site_aniso_label
_atom_site_aniso_U_11
_atom_site_aniso_U_22
_atom_site_aniso_U_33
_atom_site_aniso_U_23
_atom_site_aniso_U_13
_atom_site_aniso_U_12
Pd1 0.02427(14) 0.02028(14) 0.02182(14) 0.00030(6) 0.00942(9) 0.00090(6)
Cl1 0.0252(3) 0.0347(3) 0.0279(3) 0.0000(2) 0.0076(3) 0.0008(2)
Cl2 0.0306(3) 0.0307(3) 0.0369(4) -0.0032(3) 0.0071(3) -0.0052(2)
N13 0.0256(10) 0.0247(10) 0.0268(11) 0.0007(8) 0.0101(9) 0.0008(8)
N23 0.0307(11) 0.0237(10) 0.0239(11) 0.0001(9) 0.0083(9) 0.0038(8)
N11 0.0490(14) 0.0278(12) 0.0360(14) -0.0036(10) 0.0225(11) 0.0042(10)
C24 0.0390(15) 0.0288(13) 0.0188(13) -0.0031(10) 0.0092(11) -0.0043(11)
C21 0.0254(12) 0.0314(13) 0.0207(13) -0.0030(10) 0.0060(10) 0.0013(10)
N21 0.0463(15) 0.0406(13) 0.0266(14) -0.0028(10) 0.0158(11) 0.0107(10)
C29 0.0425(16) 0.0313(14) 0.0301(15) 0.0051(11) 0.0104(13) -0.0015(12)
C22 0.0401(16) 0.0247(13) 0.0322(16) 0.0035(11) 0.0119(13) 0.0052(11)
C11 0.0255(12) 0.0287(13) 0.0222(13) -0.0017(10) 0.0041(10) 0.0041(10)
C14 0.0255(12) 0.0227(12) 0.0342(15) -0.0004(10) 0.0077(11) 0.0052(10)
C15 0.0322(14) 0.0316(15) 0.0364(19) -0.0072(12) 0.0062(12) 0.0042(11)
C19 0.0264(13) 0.0319(14) 0.0352(16) 0.0008(12) 0.0066(11) -0.0019(11)
C25 0.0433(17) 0.0504(18) 0.0306(16) -0.0048(13) 0.0132(13) -0.0105(14)
C26 0.070(2) 0.055(2) 0.0324(17) -0.0049(15) 0.0184(17) -0.0314(18)
C12 0.0373(15) 0.0284(13) 0.0372(17) 0.0015(12) 0.0171(13) 0.0007(12)
C17 0.0300(15) 0.0306(15) 0.068(2) 0.0074(15) 0.0160(14) -0.0018(12)
C16 0.0295(15) 0.0280(14) 0.059(2) -0.0076(14) 0.0065(14) -0.0022(12)
C13 0.058(2) 0.0362(16) 0.0443(19) 0.0013(14) 0.0315(17) 0.0037(14)
C23 0.0470(17) 0.0321(15) 0.0348(16) -0.0027(12) 0.0100(13) 0.0123(13)
C27 0.088(3) 0.0378(17) 0.0305(18) 0.0051(13) 0.0047(17) -0.0216(18)
C28 0.063(2) 0.0312(15) 0.0374(18) 0.0050(13) -0.0007(15) 0.0000(15)
C18 0.0360(16) 0.0441(16) 0.039(2) 0.0056(14) 0.0127(14) -0.0016(13)

loop_
_atom_type_symbol
_atom_type_description
_atom_type_scat_dispersion_real
_atom_type_scat_dispersion_imag
_atom_type_scat_source
C C 0.0033 0.0016 'International Tables Vol C Tables 4.2.6.8 and 6.1.1.4'
H H 0.0000 0.0000 'International Tables Vol C Tables 4.2.6.8 and 6.1.1.4'
N N 0.0061 0.0033 'International Tables Vol C Tables 4.2.6.8 and 6.1.1.4'
Cl Cl 0.1484 0.1585 'International Tables Vol C Tables 4.2.6.8 and 6.1.1.4'
Pd Pd -0.9988 1.0072 'International Tables Vol C Tables 4.2.6.8 and 6.1.1.4'

loop_
_geom_angle_atom_site_label_1
_geom_angle_atom_site_label_2
_geom_angle_atom_site_label_3
_geom_angle
N23 Pd1 N13 175.66(8)
N23 Pd1 Cl1 90.30(6)
N13 Pd1 Cl1 91.63(6)
N23 Pd1 Cl2 88.66(6)
N13 Pd1 Cl2 89.38(6)
Cl1 Pd1 Cl2 178.90(2)
C11 N13 C12 108.1(2)
C11 N13 Pd1 130.80(18)
C12 N13 Pd1 120.46(16)
C21 N23 C22 108.2(2)
C21 N23 Pd1 133.91(18)
C22 N23 Pd1 117.48(17)
C11 N11 C13 109.2(2)
C11 N11 H11N 120(2)
C13 N11 H11N 122(2)
C25 C24 C29 120.4(3)
C25 C24 C21 119.2(3)
C29 C24 C21 120.4(2)
N23 C21 N21 114.8(2)
N23 C21 C24 125.7(2)
N21 C21 C24 119.5(2)
C21 N21 C23 108.0(2)
C21 N21 H21N 122(2)
C23 N21 H21N 117(2)
C28 C29 C24 119.2(3)
C28 C29 H29 120.9(17)
C24 C29 H29 119.9(17)
N23 C22 C23 104.0(2)
N23 C22 H22B 109.1(17)
C23 C22 H22B 106.5(18)
N23 C22 H22A 111.2(15)
C23 C22 H22A 110.3(16)
H22B C22 H22A 115(2)
N13 C11 N11 113.9(2)
N13 C11 C14 125.6(2)
N11 C11 C14 120.5(2)
C19 C14 C15 119.1(3)
C19 C14 C11 120.8(2)
C15 C14 C11 120.1(3)
C16 C15 C14 119.6(3)
C16 C15 H15 121(2)
C14 C15 H15 119(2)
C18 C19 C14 120.3(3)
C18 C19 H19 120.2(18)
C14 C19 H19 119.6(18)
C24 C25 C26 120.1(3)
C24 C25 H25 117(2)
C26 C25 H25 123(2)
C27 C26 C25 119.5(3)
C27 C26 H26 120(2)
C25 C26 H26 120(2)
N13 C12 C13 104.7(2)
N13 C12 H12A 107.7(19)
C13 C12 H12A 115(2)
N13 C12 H12B 107(2)
C13 C12 H12B 115(2)
H12A C12 H12B 107(3)
C16 C17 C18 120.0(3)
C16 C17 H17 119(2)
C18 C17 H17 121(2)
C17 C16 C15 120.5(3)
C17 C16 H16 122(2)
C15 C16 H16 117(2)
N11 C13 C12 102.0(2)
N11 C13 H13A 112(2)
C12 C13 H13A 113(2)
N11 C13 H13B 113(2)
C12 C13 H13B 109(2)
H13A C13 H13B 107(3)
N21 C23 C22 101.9(2)
N21 C23 H23A 110.7(18)
C22 C23 H23A 109.8(19)
N21 C23 H23B 108.7(17)
C22 C23 H23B 111.7(17)
H23A C23 H23B 113(2)
C26 C27 C28 121.0(3)
C26 C27 H27 122(2)
C28 C27 H27 117(2)
C27 C28 C29 119.9(3)
C27 C28 H28 118(2)
C29 C28 H28 123(2)
C19 C18 C17 120.5(3)
C19 C18 H18 121(2)
C17 C18 H18 118(2)

loop_
_geom_bond_atom_site_label_1
_geom_bond_atom_site_label_2
_geom_bond_distance
Pd1 N23 2.007(2)
Pd1 N13 2.014(2)
Pd1 Cl1 2.3054(6)
Pd1 Cl2 2.3090(6)
N13 C11 1.297(3)
N13 C12 1.482(3)
N23 C21 1.286(3)
N23 C22 1.483(3)
N11 C11 1.353(3)
N11 C13 1.458(4)
N11 H11N 0.81(3)
C24 C25 1.375(4)
C24 C29 1.396(4)
C24 C21 1.486(4)
C21 N21 1.355(3)
N21 C23 1.467(4)
N21 H21N 0.81(3)
C29 C28 1.384(4)
C29 H29 0.92(3)
C22 C23 1.526(4)
C22 H22B 0.93(3)
C22 H22A 0.99(3)
C11 C14 1.469(4)
C14 C19 1.390(4)
C14 C15 1.394(4)
C15 C16 1.389(5)
C15 H15 0.80(3)
C19 C18 1.371(4)
C19 H19 0.93(3)
C25 C26 1.391(5)
C25 H25 0.88(3)
C26 C27 1.369(5)
C26 H26 0.92(4)
C12 C13 1.519(4)
C12 H12A 0.97(3)
C12 H12B 0.92(3)
C17 C16 1.366(5)
C17 C18 1.379(5)
C17 H17 0.94(4)
C16 H16 0.87(3)
C13 H13A 0.89(4)
C13 H13B 0.96(4)
C23 H23A 0.99(3)
C23 H23B 0.96(3)
C27 C28 1.384(5)
C27 H27 1.00(4)
C28 H28 0.96(3)
C18 H18 0.81(3)
